data_2017406
loop_
_publ_author_name
'Orozco, Fab\'ian'
'Insuasty, Braulio'
'Cobo, Justo'
'Glidewell, Christopher'

_publ_section_title
;
 A hydrogen-bonded ribbon in
 6-amino-3-methyl-5-nitroso-2-(pyrrolidin-1-yl)pyrimidin-4(3<i>H</i>)-one
 monohydrate and hydrogen-bonded sheets in
 6-amino-2-dimethylamino-3-methyl-5-nitrosopyrimidin-4(3<i>H</i>)-one
 monohydrate
;
_journal_coeditor_code SK3349
_journal_issue 11
_journal_name_full 'Acta Crystallographica Section C'
_journal_page_first o549
_journal_page_last o552
_journal_paper_doi 10.1107/S0108270109039018
_journal_volume 65
_journal_year 2009
_chemical_formula_iupac 'C9 H13 N5 O2 , H2 O'
_chemical_formula_moiety 'C9 H13 N5 O2 , H2 O'
_chemical_formula_sum 'C9 H15 N5 O3'
_chemical_formula_weight 241.26
_chemical_name_systematic
;
6-amino-3-methyl-5-nitroso-2-(pyrrolidin-1- yl)pyrimidin-4(3<i>H</i>)-one
monohydrate
;
_space_group_IT_number 2
_symmetry_cell_setting triclinic
_symmetry_space_group_name_Hall '-P 1'
_symmetry_space_group_name_H-M 'P -1'
_atom_sites_solution_hydrogens geom
_atom_sites_solution_primary direct
_atom_sites_solution_secondary difmap
_cell_angle_alpha 75.158(9)
_cell_angle_beta 84.727(7)
_cell_angle_gamma 64.436(16)
_cell_formula_units_Z 2
_cell_length_a 7.9734(18)
_cell_length_b 8.452(2)
_cell_length_c 8.9099(2)
_cell_measurement_reflns_used 2051
_cell_measurement_temperature 120(2)
_cell_measurement_theta_max 26.05
_cell_measurement_theta_min 2.75
_cell_volume 523.48(19)
_computing_cell_refinement 'DIRAX/LSQ (Duisenberg <i>et al.</i>,  2000)'
_computing_data_collection 'COLLECT (Nonius, 1999)'
_computing_data_reduction 'EVALCCD (Duisenberg <i>et al.</i>,  2003)'
_computing_molecular_graphics 'PLATON (Spek, 2009)'
_computing_publication_material
;
SHELXL97 (Sheldrick, 2008) and PLATON (Spek, 2009)
;
_computing_structure_refinement 'SHELXL97 (Sheldrick, 2008)'
_computing_structure_solution 'SIR2004 (Burla <i>et al.</i>,  2005)'
_diffrn_ambient_temperature 120(2)
_diffrn_detector_area_resol_mean 9.091
_diffrn_measured_fraction_theta_full 0.999
_diffrn_measured_fraction_theta_max 0.999
_diffrn_measurement_device_type 'Bruker Nonius KappaCCD area-detector'
_diffrn_measurement_method '\f and \w'
_diffrn_radiation_monochromator graphite
_diffrn_radiation_source 'Bruker Nonius FR591 rotating anode'
_diffrn_radiation_type 'Mo K\a'
_diffrn_radiation_wavelength 0.71073
_diffrn_reflns_av_R_equivalents 0.0538
_diffrn_reflns_av_sigmaI/netI 0.0384
_diffrn_reflns_limit_h_max 9
_diffrn_reflns_limit_h_min -9
_diffrn_reflns_limit_k_max 10
_diffrn_reflns_limit_k_min -10
_diffrn_reflns_limit_l_max 11
_diffrn_reflns_limit_l_min -11
_diffrn_reflns_number 12137
_diffrn_reflns_theta_full 26.05
_diffrn_reflns_theta_max 26.05
_diffrn_reflns_theta_min 2.75
_diffrn_standards_decay_% 0
_diffrn_standards_interval_count 0
_diffrn_standards_interval_time 0
_diffrn_standards_number 0
_exptl_absorpt_coefficient_mu 0.118
_exptl_absorpt_correction_T_max 0.983
_exptl_absorpt_correction_T_min 0.953
_exptl_absorpt_correction_type multi-scan
_exptl_absorpt_process_details '(SADABS; Sheldrick, 2003)'
_exptl_crystal_colour red-violet
_exptl_crystal_density_diffrn 1.531
_exptl_crystal_density_method 'not measured'
_exptl_crystal_description block
_exptl_crystal_F_000 256
_exptl_crystal_size_max 0.41
_exptl_crystal_size_mid 0.18
_exptl_crystal_size_min 0.15
_refine_diff_density_max 0.260
_refine_diff_density_min -0.275
_refine_ls_extinction_method none
_refine_ls_goodness_of_fit_ref 1.054
_refine_ls_hydrogen_treatment constr
_refine_ls_matrix_type full
_refine_ls_number_parameters 155
_refine_ls_number_reflns 2051
_refine_ls_number_restraints 0
_refine_ls_restrained_S_all 1.054
_refine_ls_R_factor_all 0.0648
_refine_ls_R_factor_gt 0.0461
_refine_ls_shift/su_max 0.001
_refine_ls_shift/su_mean 0.000
_refine_ls_structure_factor_coef Fsqd
_refine_ls_weighting_details 'w = 1/[\s^2^(Fo^2^)+(0.0570P)^2^+0.2677P] where P=(Fo^2^+2Fc^2^)/3'
_refine_ls_weighting_scheme calc
_refine_ls_wR_factor_gt 0.1070
_refine_ls_wR_factor_ref 0.1160
_reflns_number_gt 1629
_reflns_number_total 2051
_reflns_threshold_expression I>2\s(I)
_cod_data_source_file sk3349.cif
_cod_data_source_block I
_cod_original_cell_volume 523.46(19)
_cod_database_code 2017406
_cod_database_fobs_code 2017406

loop_
_symmetry_equiv_pos_as_xyz
'x, y, z'
'-x, -y, -z'

loop_
_atom_site_type_symbol
_atom_site_label
_atom_site_fract_x
_atom_site_fract_y
_atom_site_fract_z
_atom_site_U_iso_or_equiv
_atom_site_adp_type
_atom_site_calc_flag
_atom_site_refinement_flags
_atom_site_occupancy
_atom_site_disorder_assembly
_atom_site_disorder_group
N N1 0.2670(2) 0.3989(2) 0.54705(17) 0.0150(4) Uani d . 1 . .
C C2 0.2106(2) 0.3906(2) 0.4150(2) 0.0137(4) Uani d . 1 . .
N N3 0.1887(2) 0.2428(2) 0.39906(17) 0.0150(4) Uani d . 1 . .
C C4 0.2614(3) 0.0779(2) 0.5103(2) 0.0152(4) Uani d . 1 . .
C C5 0.3364(3) 0.0822(2) 0.6502(2) 0.0157(4) Uani d . 1 . .
C C6 0.3239(3) 0.2514(2) 0.6648(2) 0.0153(4) Uani d . 1 . .
C C31 0.0700(3) 0.2525(3) 0.2780(2) 0.0199(4) Uani d . 1 . .
H H31A -0.0271 0.3760 0.2462 0.030 Uiso calc R 1 . .
H H31B 0.0122 0.1690 0.3186 0.030 Uiso calc R 1 . .
H H31C 0.1453 0.2190 0.1884 0.030 Uiso calc R 1 . .
O O4 0.2530(2) -0.05311(18) 0.48645(15) 0.0223(3) Uani d . 1 . .
N N5 0.4112(2) -0.0779(2) 0.75216(18) 0.0187(4) Uani d . 1 . .
O O5 0.4785(2) -0.08538(18) 0.87926(15) 0.0243(4) Uani d . 1 . .
N N6 0.3725(2) 0.2663(2) 0.79564(17) 0.0189(4) Uani d . 1 . .
H H6B 0.3669 0.3703 0.8031 0.023 Uiso calc R 1 . .
H H6A 0.4107 0.1723 0.8758 0.023 Uiso calc R 1 . .
N N21 0.1696(2) 0.5355(2) 0.29804(16) 0.0153(4) Uani d . 1 . .
C C22 0.1742(3) 0.5409(3) 0.1302(2) 0.0186(4) Uani d . 1 . .
H H22A 0.0517 0.5621 0.0919 0.022 Uiso calc R 1 . .
H H22B 0.2698 0.4266 0.1091 0.022 Uiso calc R 1 . .
C C23 0.2225(3) 0.6978(3) 0.0555(2) 0.0198(4) Uani d . 1 . .
H H23A 0.1673 0.7567 -0.0506 0.024 Uiso calc R 1 . .
H H23B 0.3588 0.6575 0.0500 0.024 Uiso calc R 1 . .
C C24 0.1381(3) 0.8246(3) 0.1626(2) 0.0205(4) Uani d . 1 . .
H H24A 0.0021 0.8935 0.1448 0.025 Uiso calc R 1 . .
H H24B 0.1956 0.9103 0.1489 0.025 Uiso calc R 1 . .
C C25 0.1839(3) 0.6955(2) 0.3222(2) 0.0169(4) Uani d . 1 . .
H H25A 0.3109 0.6647 0.3573 0.020 Uiso calc R 1 . .
H H25B 0.0937 0.7480 0.3997 0.020 Uiso calc R 1 . .
O O41 0.39271(19) -0.39899(18) 0.72240(15) 0.0216(3) Uani d . 1 . .
H H41A 0.3933 -0.3005 0.7318 0.032 Uiso d R 1 . .
H H41B 0.3505 -0.3738 0.6298 0.032 Uiso d R 1 . .

loop_
_atom_site_aniso_label
_atom_site_aniso_U_11
_atom_site_aniso_U_22
_atom_site_aniso_U_33
_atom_site_aniso_U_12
_atom_site_aniso_U_13
_atom_site_aniso_U_23
N1 0.0186(8) 0.0154(8) 0.0105(8) -0.0071(7) -0.0012(6) -0.0023(6)
C2 0.0136(9) 0.0146(9) 0.0120(9) -0.0051(7) -0.0006(7) -0.0027(7)
N3 0.0182(8) 0.0160(8) 0.0109(8) -0.0075(7) -0.0030(6) -0.0017(6)
C4 0.0167(10) 0.0157(9) 0.0136(9) -0.0076(8) 0.0009(7) -0.0030(7)
C5 0.0171(9) 0.0160(9) 0.0129(9) -0.0068(8) -0.0002(7) -0.0019(7)
C6 0.0157(9) 0.0174(9) 0.0119(9) -0.0071(8) 0.0009(7) -0.0024(7)
C31 0.0238(11) 0.0217(10) 0.0160(10) -0.0117(9) -0.0061(8) -0.0018(8)
O4 0.0337(8) 0.0173(7) 0.0179(7) -0.0124(6) -0.0062(6) -0.0025(6)
N5 0.0223(9) 0.0192(8) 0.0141(8) -0.0093(7) -0.0028(6) -0.0011(6)
O5 0.0378(9) 0.0239(8) 0.0124(7) -0.0156(7) -0.0090(6) 0.0018(6)
N6 0.0292(9) 0.0173(8) 0.0114(8) -0.0115(7) -0.0036(6) -0.0007(6)
N21 0.0206(8) 0.0163(8) 0.0088(8) -0.0082(7) -0.0006(6) -0.0017(6)
C22 0.0264(11) 0.0211(10) 0.0085(9) -0.0106(8) -0.0013(7) -0.0023(7)
C23 0.0251(11) 0.0211(10) 0.0119(9) -0.0103(8) -0.0030(8) 0.0002(8)
C24 0.0283(11) 0.0168(10) 0.0133(10) -0.0087(8) -0.0016(8) 0.0005(7)
C25 0.0221(10) 0.0146(9) 0.0131(9) -0.0077(8) -0.0004(7) -0.0019(7)
O41 0.0304(8) 0.0174(7) 0.0172(7) -0.0105(6) -0.0045(6) -0.0021(5)

loop_
_atom_type_symbol
_atom_type_description
_atom_type_scat_dispersion_real
_atom_type_scat_dispersion_imag
_atom_type_scat_source
C C 0.0033 0.0016 'International Tables Vol C Tables 4.2.6.8 and 6.1.1.4'
H H 0.0000 0.0000 'International Tables Vol C Tables 4.2.6.8 and 6.1.1.4'
N N 0.0061 0.0033 'International Tables Vol C Tables 4.2.6.8 and 6.1.1.4'
O O 0.0106 0.0060 'International Tables Vol C Tables 4.2.6.8 and 6.1.1.4'

loop_
_geom_angle_atom_site_label_1
_geom_angle_atom_site_label_2
_geom_angle_atom_site_label_3
_geom_angle_site_symmetry_1
_geom_angle_site_symmetry_3
_geom_angle
_geom_angle_publ_flag
C2 N1 C6 . . 118.95(16) ?
N21 C2 N1 . . 116.65(16) ?
N21 C2 N3 . . 120.68(16) ?
N1 C2 N3 . . 122.64(16) ?
C2 N3 C4 . . 121.34(15) ?
C2 N3 C31 . . 122.82(15) ?
C4 N3 C31 . . 115.39(15) ?
O4 C4 N3 . . 119.54(16) ?
O4 C4 C5 . . 125.16(17) ?
N3 C4 C5 . . 115.27(16) ?
N5 C5 C6 . . 127.53(17) ?
N5 C5 C4 . . 114.27(16) ?
C6 C5 C4 . . 118.20(16) ?
N6 C6 N1 . . 117.27(17) ?
N6 C6 C5 . . 120.51(17) ?
N1 C6 C5 . . 122.20(16) ?
N3 C31 H31A . . 109.5 ?
N3 C31 H31B . . 109.5 ?
H31A C31 H31B . . 109.5 ?
N3 C31 H31C . . 109.5 ?
H31A C31 H31C . . 109.5 ?
H31B C31 H31C . . 109.5 ?
O5 N5 C5 . . 118.24(16) ?
C6 N6 H6B . . 120.0 ?
C6 N6 H6A . . 120.0 ?
H6B N6 H6A . . 120.0 ?
C2 N21 C25 . . 119.18(15) ?
C2 N21 C22 . . 126.77(15) ?
C25 N21 C22 . . 110.46(14) ?
N21 C22 C23 . . 103.59(15) ?
N21 C22 H22A . . 111.0 ?
C23 C22 H22A . . 111.0 ?
N21 C22 H22B . . 111.0 ?
C23 C22 H22B . . 111.0 ?
H22A C22 H22B . . 109.0 ?
C22 C23 C24 . . 103.53(15) ?
C22 C23 H23A . . 111.1 ?
C24 C23 H23A . . 111.1 ?
C22 C23 H23B . . 111.1 ?
C24 C23 H23B . . 111.1 ?
H23A C23 H23B . . 109.0 ?
C23 C24 C25 . . 102.45(15) ?
C23 C24 H24A . . 111.3 ?
C25 C24 H24A . . 111.3 ?
C23 C24 H24B . . 111.3 ?
C25 C24 H24B . . 111.3 ?
H24A C24 H24B . . 109.2 ?
N21 C25 C24 . . 103.29(15) ?
N21 C25 H25A . . 111.1 ?
C24 C25 H25A . . 111.1 ?
N21 C25 H25B . . 111.1 ?
C24 C25 H25B . . 111.1 ?
H25A C25 H25B . . 109.1 ?
H41A O41 H41B . . 104.8 ?

loop_
_geom_bond_atom_site_label_1
_geom_bond_atom_site_label_2
_geom_bond_site_symmetry_2
_geom_bond_distance
_geom_bond_publ_flag
N1 C2 . 1.326(2) ?
N1 C6 . 1.338(2) ?
C2 N21 . 1.325(2) ?
C2 N3 . 1.376(2) ?
N3 C4 . 1.401(2) ?
N3 C31 . 1.463(2) ?
C4 O4 . 1.209(2) ?
C4 C5 . 1.446(3) ?
C5 N5 . 1.336(2) ?
C5 C6 . 1.429(3) ?
C6 N6 . 1.313(2) ?
C31 H31A . 0.9800 ?
C31 H31B . 0.9800 ?
C31 H31C . 0.9800 ?
N5 O5 . 1.273(2) ?
N6 H6B . 0.8800 ?
N6 H6A . 0.8800 ?
N21 C25 . 1.475(2) ?
N21 C22 . 1.482(2) ?
C22 C23 . 1.514(3) ?
C22 H22A . 0.9900 ?
C22 H22B . 0.9900 ?
C23 C24 . 1.516(3) ?
C23 H23A . 0.9900 ?
C23 H23B . 0.9900 ?
C24 C25 . 1.518(3) ?
C24 H24A . 0.9900 ?
C24 H24B . 0.9900 ?
C25 H25A . 0.9900 ?
C25 H25B . 0.9900 ?
O41 H41A . 0.8600 ?
O41 H41B . 0.8600 ?

loop_
_geom_hbond_atom_site_label_D
_geom_hbond_atom_site_label_H
_geom_hbond_atom_site_label_A
_geom_hbond_site_symmetry_A
_geom_hbond_distance_DH
_geom_hbond_distance_HA
_geom_hbond_distance_DA
_geom_hbond_angle_DHA
_geom_hbond_publ_flag
N6 H6A O5 . 0.88 2.00 2.630(2) 128 no
N6 H6A O5 2_657 0.88 2.25 2.989(2) 142 no
N6 H6B O41 1_565 0.88 1.99 2.808(2) 154 no
O41 H41A N5 . 0.86 2.00 2.860(2) 177 no
O41 H41B O4 . 0.86 2.48 2.946(2) 114 no
O41 H41B N1 1_545 0.86 2.57 3.082(2) 119 no

loop_
_geom_torsion_atom_site_label_1
_geom_torsion_atom_site_label_2
_geom_torsion_atom_site_label_3
_geom_torsion_atom_site_label_4
_geom_torsion_site_symmetry_1
_geom_torsion_site_symmetry_2
_geom_torsion_site_symmetry_3
_geom_torsion_site_symmetry_4
_geom_torsion
_geom_torsion_publ_flag
C6 N1 C2 N21 . . . . -174.82(16) ?
C6 N1 C2 N3 . . . . 7.2(3) ?
N21 C2 N3 C4 . . . . 168.53(16) ?
N1 C2 N3 C4 . . . . -13.6(3) ?
N21 C2 N3 C31 . . . . -19.5(3) ?
N1 C2 N3 C31 . . . . 158.34(17) ?
C2 N3 C4 O4 . . . . -173.95(17) ?
C31 N3 C4 O4 . . . . 13.5(2) ?
C2 N3 C4 C5 . . . . 8.1(2) ?
C31 N3 C4 C5 . . . . -164.41(16) ?
O4 C4 C5 N5 . . . . 4.6(3) ?
N3 C4 C5 N5 . . . . -177.62(16) ?
O4 C4 C5 C6 . . . . -175.57(18) ?
N3 C4 C5 C6 . . . . 2.3(2) ?
C2 N1 C6 N6 . . . . -177.61(17) ?
C2 N1 C6 C5 . . . . 3.8(3) ?
N5 C5 C6 N6 . . . . -7.1(3) ?
C4 C5 C6 N6 . . . . 173.03(17) ?
N5 C5 C6 N1 . . . . 171.40(18) ?
C4 C5 C6 N1 . . . . -8.4(3) ?
C6 C5 N5 O5 . . . . 0.9(3) ?
C4 C5 N5 O5 . . . . -179.22(16) ?
N1 C2 N21 C25 . . . . -1.7(2) ?
N3 C2 N21 C25 . . . . 176.31(16) ?
N1 C2 N21 C22 . . . . 154.83(17) ?
N3 C2 N21 C22 . . . . -27.2(3) ?
C2 N21 C22 C23 . . . . -149.59(18) ?
C25 N21 C22 C23 . . . . 8.6(2) ?
N21 C22 C23 C24 . . . . -30.59(19) ?
C22 C23 C24 C25 . . . . 41.04(19) ?
C2 N21 C25 C24 . . . . 176.79(16) ?
C22 N21 C25 C24 . . . . 16.7(2) ?
C23 C24 C25 N21 . . . . -35.16(19) ?

loop_
_cod_related_entry_id
_cod_related_entry_database
_cod_related_entry_code
1 ChemSpider 30654196
